data_7113336
loop_
_publ_author_name
'Brice\~no, Alexander'
'Leal, Dayana'
'Atencio, Reinaldo'
'D\'iaz de Delgado, Graciela'

_publ_section_title
;
 Supramolecular isomerism in multivalent metal-templated assemblies with
 topochemical influence in the regioselective synthesis of
 tetrakis(2-pyridyl)cyclobutane isomers.
;
_journal_issue 33
_journal_name_full 'Chemical communications (Cambridge, England)'
_journal_page_first 3534
_journal_page_last 3536
_journal_paper_doi 10.1039/b606673a
_journal_year 2006
_chemical_compound_source Synthesis
_chemical_formula_moiety '4(C12 H10 N2), C2 H8 Mn N2 O4 S2'
_chemical_formula_sum 'C50 H48 Mn N10 O4 S2'
_chemical_formula_weight 972.04
_chemical_name_systematic
;
?
;
_space_group_IT_number 13
_symmetry_cell_setting monoclinic
_symmetry_space_group_name_Hall '-P 2yac'
_symmetry_space_group_name_H-M 'P 1 2/n 1'
_atom_sites_solution_hydrogens geom
_atom_sites_solution_primary direct
_atom_sites_solution_secondary difmap
_audit_creation_method SHELXL-97
_cell_angle_alpha 90.00
_cell_angle_beta 110.314(3)
_cell_angle_gamma 90.00
_cell_formula_units_Z 2
_cell_length_a 13.3756(18)
_cell_length_b 12.0960(14)
_cell_length_c 16.498(2)
_cell_measurement_reflns_used 3419
_cell_measurement_temperature 295(2)
_cell_measurement_theta_max 28.01
_cell_measurement_theta_min 2.14
_cell_volume 2503.2(5)
_computing_cell_refinement 'CrystalClear (Rigaku/MSC Inc., 2005)'
_computing_data_collection 'CrystalClear (Rigaku/MSC Inc., 2005)'
_computing_data_reduction 'CrystalClear (Rigaku/MSC Inc., 2005)'
_computing_molecular_graphics
;
SHELXLTL-NT V5.1 (Bruker AXS, 1998) and DIAMOND
(Brandenburg, 1998)
;
_computing_publication_material
;
SHELXLTL-NT V5.1 (Bruker AXS, 1998) and PLATON (Spek, 2003).
;
_computing_structure_refinement 'SHELXLTL-NT V5.1 (Bruker AXS, 1998)'
_computing_structure_solution 'SHELXLTL-NT V5.1 (Bruker AXS, 1998)'
_diffrn_ambient_temperature 295(2)
_diffrn_detector_area_resol_mean 14.6306
_diffrn_measured_fraction_theta_full 0.992
_diffrn_measured_fraction_theta_max 0.844
_diffrn_measurement_device
;
Mercury (2x2 bin mode)
;
_diffrn_measurement_device_type 'Rigaku AFC7S Mercury'
_diffrn_measurement_method '\w '
_diffrn_radiation_detector CCD
_diffrn_radiation_monochromator graphite
_diffrn_radiation_source 'normal-focus sealed tube'
_diffrn_radiation_type MoK\a
_diffrn_radiation_wavelength 0.71070
_diffrn_reflns_av_R_equivalents 0.0336
_diffrn_reflns_av_sigmaI/netI 0.0277
_diffrn_reflns_limit_h_max 17
_diffrn_reflns_limit_h_min -17
_diffrn_reflns_limit_k_max 15
_diffrn_reflns_limit_k_min -15
_diffrn_reflns_limit_l_max 21
_diffrn_reflns_limit_l_min -21
_diffrn_reflns_number 28180
_diffrn_reflns_theta_full 25.00
_diffrn_reflns_theta_max 28.01
_diffrn_reflns_theta_min 2.14
_diffrn_standards_decay_% 0
_diffrn_standards_interval_count 0
_diffrn_standards_interval_time 0
_diffrn_standards_number 0
_exptl_absorpt_coefficient_mu 0.401
_exptl_absorpt_correction_T_max 0.912
_exptl_absorpt_correction_T_min 0.820
_exptl_absorpt_correction_type multi-scan
_exptl_absorpt_process_details 'Jacobson, R. (1998) Private communication'
_exptl_crystal_colour yellow
_exptl_crystal_density_diffrn 1.290
_exptl_crystal_density_method 'not measured'
_exptl_crystal_description Prism
_exptl_crystal_F_000 1014
_exptl_crystal_size_max 0.42
_exptl_crystal_size_mid 0.30
_exptl_crystal_size_min 0.22
_refine_diff_density_max 0.404
_refine_diff_density_min -0.286
_refine_diff_density_rms 0.046
_refine_ls_extinction_method none
_refine_ls_goodness_of_fit_ref 1.098
_refine_ls_hydrogen_treatment constr
_refine_ls_matrix_type full
_refine_ls_number_parameters 273
_refine_ls_number_reflns 5108
_refine_ls_number_restraints 0
_refine_ls_restrained_S_all 1.098
_refine_ls_R_factor_all 0.0995
_refine_ls_R_factor_gt 0.0670
_refine_ls_shift/su_max 0.000
_refine_ls_shift/su_mean 0.000
_refine_ls_structure_factor_coef Fsqd
_refine_ls_weighting_details 'calc w=1/[\s^2^(Fo^2^)+(0.0786P)^2^+1.2455P] where P=(Fo^2^+2Fc^2^)/3'
_refine_ls_weighting_scheme calc
_refine_ls_wR_factor_gt 0.1635
_refine_ls_wR_factor_ref 0.1817
_reflns_number_gt 3663
_reflns_number_total 5108
_reflns_threshold_expression >2sigma(I)
_cod_data_source_file b606673a.txt
_cod_data_source_block shelxl_compound_1
_cod_depositor_comments
;
The following automatic conversions were performed:

'_symmetry_cell_setting' value 'Monoclinic' changed to 'monoclinic'
according to
/usr/data/users/saulius/automatic-downloads/retrospective/RSC/lib/dictionaries/cif_core.dic
dictionary named 'cif_core.dic' version 2.4.2 from
2011-04-26.

'_exptl_absorpt_correction_type' value 'Multi-scan'
changed to 'multi-scan' according to
/usr/data/users/saulius/automatic-downloads/retrospective/RSC/lib/dictionaries/cif_core.dic
dictionary named 'cif_core.dic' version 2.4.2 from 2011-04-26.

Automatic conversion script
Id: cif_fix_values 2281 2013-09-26 08:29:07Z andrius 
;
_cod_original_cell_volume 2503.2(6)
_cod_original_sg_symbol_H-M P2/n
_cod_database_code 7113336

loop_
_symmetry_equiv_pos_as_xyz
'x, y, z'
'-x+1/2, y, -z+1/2'
'-x, -y, -z'
'x-1/2, -y, z-1/2'

loop_
_atom_site_label
_atom_site_type_symbol
_atom_site_fract_x
_atom_site_fract_y
_atom_site_fract_z
_atom_site_U_iso_or_equiv
_atom_site_adp_type
_atom_site_occupancy
_atom_site_symmetry_multiplicity
_atom_site_calc_flag
_atom_site_refinement_flags
_atom_site_disorder_assembly
_atom_site_disorder_group
Mn1 Mn 0.2500 -0.25185(4) 0.7500 0.0453(2) Uani 1 2 d S . .
S1 S -0.05165(10) -0.24568(9) 0.85135(9) 0.0937(4) Uani 1 1 d . . .
N1 N 0.0923(2) -0.2556(2) 0.7650(2) 0.0666(8) Uani 1 1 d . . .
N2 N 0.0783(2) 0.4245(2) 0.73832(17) 0.0602(7) Uani 1 1 d . . .
N3 N 0.3101(2) 0.0702(2) 0.64550(19) 0.0683(8) Uani 1 1 d . . .
N4 N 0.1923(2) 0.5545(2) 0.51053(17) 0.0647(7) Uani 1 1 d . . .
O1W O 0.1785(2) -0.25445(17) 0.60699(14) 0.0672(6) Uani 1 1 d . . .
H1W1 H 0.1760 -0.3134 0.5788 0.081 Uiso 1 1 d R . .
H2W1 H 0.1814 -0.2023 0.5776 0.081 Uiso 1 1 d R . .
O2W O 0.2500 -0.4304(2) 0.7500 0.0590(8) Uani 1 2 d S . .
H1W2 H 0.1950 -0.4808 0.7485 0.071 Uiso 1 1 d R . .
O3W O 0.2500 -0.0745(2) 0.7500 0.0906(13) Uani 1 2 d S . .
H1W3 H 0.2354 -0.0370 0.7851 0.109 Uiso 1 1 d R . .
C1 C 0.0327(3) -0.2514(2) 0.8008(2) 0.0537(7) Uani 1 1 d . . .
C2 C 0.1470(3) 0.3010(3) 0.65917(19) 0.0569(8) Uani 1 1 d . . .
H2 H 0.1797 0.3595 0.6415 0.068 Uiso 1 1 calc R . .
C3 C 0.1769(3) 0.1991(3) 0.64849(19) 0.0564(8) Uani 1 1 d . . .
H3 H 0.1373 0.1409 0.6585 0.068 Uiso 1 1 calc R . .
C4 C 0.0659(2) 0.3272(2) 0.69702(19) 0.0524(7) Uani 1 1 d . . .
C5 C 0.0079(3) 0.4516(3) 0.7761(2) 0.0697(9) Uani 1 1 d . . .
H5 H 0.0170 0.5183 0.8057 0.084 Uiso 1 1 calc R . .
C6 C -0.0764(3) 0.3865(3) 0.7735(3) 0.0811(11) Uani 1 1 d . . .
H6 H -0.1241 0.4088 0.7999 0.097 Uiso 1 1 calc R . .
C7 C -0.0889(3) 0.2882(4) 0.7312(3) 0.0923(13) Uani 1 1 d . . .
H7 H -0.1458 0.2422 0.7283 0.111 Uiso 1 1 calc R . .
C8 C -0.0176(3) 0.2572(3) 0.6928(3) 0.0770(11) Uani 1 1 d . . .
H8 H -0.0251 0.1898 0.6642 0.092 Uiso 1 1 calc R . .
C9 C 0.2678(3) 0.1712(2) 0.62201(18) 0.0549(8) Uani 1 1 d . . .
C10 C 0.3937(3) 0.0419(3) 0.6238(3) 0.0819(11) Uani 1 1 d . . .
H10 H 0.4246 -0.0269 0.6413 0.098 Uiso 1 1 calc R . .
C11 C 0.4366(3) 0.1081(4) 0.5773(3) 0.0852(11) Uani 1 1 d . . .
H11 H 0.4937 0.0837 0.5621 0.102 Uiso 1 1 calc R . .
C12 C 0.3940(4) 0.2107(4) 0.5535(3) 0.0865(12) Uani 1 1 d . . .
H12 H 0.4218 0.2580 0.5223 0.104 Uiso 1 1 calc R . .
C13 C 0.3092(3) 0.2425(3) 0.5766(2) 0.0710(10) Uani 1 1 d . . .
H13 H 0.2795 0.3124 0.5616 0.085 Uiso 1 1 calc R . .
C14 C 0.0137(3) 0.4744(3) 0.4713(2) 0.0649(9) Uani 1 1 d . . .
H14 H -0.0367 0.4287 0.4328 0.078 Uiso 1 1 calc R . .
C15 C 0.1196(3) 0.4829(3) 0.4622(2) 0.0579(8) Uani 1 1 d . . .
C16 C 0.2875(3) 0.5560(3) 0.5005(3) 0.0779(10) Uani 1 1 d . . .
H16 H 0.3388 0.6050 0.5341 0.093 Uiso 1 1 calc R . .
C17 C 0.3137(3) 0.4893(4) 0.4433(3) 0.0827(12) Uani 1 1 d . . .
H17 H 0.3814 0.4922 0.4395 0.099 Uiso 1 1 calc R . .
C18 C 0.2385(3) 0.4190(4) 0.3924(3) 0.0823(12) Uani 1 1 d . . .
H18 H 0.2531 0.3745 0.3519 0.099 Uiso 1 1 calc R . .
C19 C 0.1405(3) 0.4150(3) 0.4020(2) 0.0685(9) Uani 1 1 d . . .
H19 H 0.0883 0.3670 0.3682 0.082 Uiso 1 1 calc R . .
C20 C -0.0115(6) -0.0269(6) 0.5305(4) 0.0620(15) Uiso 0.55 1 d P . 1
H20 H 0.0338 -0.0845 0.5577 0.074 Uiso 0.55 1 calc PR . 1
C21 C -0.0984(4) -0.0055(6) 0.5584(4) 0.072(2) Uiso 0.55 1 d PG A 1
N5 N -0.1661(5) 0.0822(5) 0.5218(3) 0.0664(19) Uiso 0.55 1 d PG A 1
C22 C -0.2481(5) 0.1093(5) 0.5519(4) 0.074(2) Uiso 0.55 1 d PG A 1
H22 H -0.2934 0.1680 0.5274 0.088 Uiso 0.55 1 calc PR A 1
C23 C -0.2623(5) 0.0486(7) 0.6186(5) 0.100(4) Uiso 0.55 1 d PG A 1
H23 H -0.3171 0.0667 0.6388 0.120 Uiso 0.55 1 calc PR A 1
C24 C -0.1945(6) -0.0391(6) 0.6553(4) 0.094(3) Uiso 0.55 1 d PG A 1
H24 H -0.2040 -0.0797 0.6999 0.113 Uiso 0.55 1 calc PR A 1
C25 C -0.1126(5) -0.0662(5) 0.6252(5) 0.087(3) Uiso 0.55 1 d PG A 1
H25 H -0.0673 -0.1249 0.6497 0.105 Uiso 0.55 1 calc PR A 1
C20A C -0.0413(6) 0.0293(7) 0.4931(6) 0.066(2) Uiso 0.45 1 d P . 2
H20A H -0.0582 0.0788 0.4472 0.079 Uiso 0.45 1 calc PR . 2
C21A C -0.1118(6) 0.0257(7) 0.5428(5) 0.066(2) Uiso 0.45 1 d PG B 2
N5A N -0.1955(7) 0.1010(6) 0.5202(4) 0.073(3) Uiso 0.45 1 d PG B 2
C22A C -0.2692(6) 0.0991(7) 0.5624(6) 0.108(5) Uiso 0.45 1 d PG B 2
H22A H -0.3252 0.1494 0.5473 0.129 Uiso 0.45 1 calc PR B 2
C23A C -0.2592(7) 0.0219(9) 0.6272(6) 0.090(4) Uiso 0.45 1 d PG B 2
H23A H -0.3085 0.0206 0.6554 0.109 Uiso 0.45 1 calc PR B 2
C24A C -0.1754(8) -0.0534(8) 0.6498(6) 0.111(5) Uiso 0.45 1 d PG B 2
H24A H -0.1687 -0.1050 0.6931 0.134 Uiso 0.45 1 calc PR B 2
C25A C -0.1017(6) -0.0515(7) 0.6076(6) 0.097(4) Uiso 0.45 1 d PG B 2
H25A H -0.0457 -0.1018 0.6227 0.117 Uiso 0.45 1 calc PR B 2

loop_
_atom_site_aniso_label
_atom_site_aniso_U_11
_atom_site_aniso_U_22
_atom_site_aniso_U_33
_atom_site_aniso_U_23
_atom_site_aniso_U_13
_atom_site_aniso_U_12
Mn1 0.0552(4) 0.0353(3) 0.0562(4) 0.000 0.0328(3) 0.000
S1 0.1046(8) 0.0894(7) 0.1279(10) 0.0033(6) 0.0921(8) -0.0009(6)
N1 0.0643(17) 0.0654(18) 0.087(2) 0.0025(14) 0.0470(16) 0.0019(13)
N2 0.0667(16) 0.0443(14) 0.0681(16) 0.0009(13) 0.0216(14) 0.0011(12)
N3 0.086(2) 0.0472(15) 0.0806(19) -0.0022(14) 0.0400(16) 0.0047(14)
N4 0.0668(17) 0.0730(18) 0.0571(16) 0.0010(14) 0.0250(14) 0.0095(15)
O1W 0.0918(17) 0.0593(13) 0.0557(13) 0.0048(10) 0.0323(12) 0.0076(11)
O2W 0.0653(18) 0.0327(14) 0.091(2) 0.000 0.0426(17) 0.000
O3W 0.149(3) 0.0338(15) 0.134(3) 0.000 0.106(3) 0.000
C1 0.0582(18) 0.0434(15) 0.0696(19) 0.0000(14) 0.0349(16) -0.0040(14)
C2 0.0639(19) 0.0520(18) 0.0476(16) 0.0001(14) 0.0102(15) -0.0009(15)
C3 0.0639(19) 0.0509(17) 0.0487(16) -0.0027(14) 0.0125(14) -0.0033(15)
C4 0.0533(17) 0.0485(16) 0.0494(16) -0.0023(13) 0.0103(13) 0.0015(14)
C5 0.080(2) 0.0541(19) 0.077(2) -0.0023(17) 0.030(2) 0.0056(18)
C6 0.076(2) 0.081(3) 0.096(3) -0.008(2) 0.042(2) 0.001(2)
C7 0.068(2) 0.090(3) 0.125(4) -0.022(3) 0.041(3) -0.021(2)
C8 0.064(2) 0.070(2) 0.095(3) -0.025(2) 0.024(2) -0.0132(18)
C9 0.071(2) 0.0494(17) 0.0415(15) -0.0046(13) 0.0156(14) 0.0009(15)
C10 0.095(3) 0.058(2) 0.101(3) -0.007(2) 0.046(2) 0.010(2)
C11 0.090(3) 0.092(3) 0.091(3) -0.010(2) 0.052(2) 0.007(2)
C12 0.113(3) 0.087(3) 0.078(3) 0.014(2) 0.057(3) 0.011(3)
C13 0.096(3) 0.065(2) 0.060(2) 0.0129(17) 0.038(2) 0.0151(19)
C14 0.067(2) 0.072(2) 0.0566(19) 0.0099(16) 0.0228(16) 0.0129(17)
C15 0.0567(18) 0.068(2) 0.0531(17) 0.0133(16) 0.0245(15) 0.0166(16)
C16 0.066(2) 0.086(3) 0.079(2) 0.011(2) 0.0206(19) -0.002(2)
C17 0.067(2) 0.110(3) 0.084(3) 0.027(2) 0.042(2) 0.024(2)
C18 0.089(3) 0.100(3) 0.072(2) 0.008(2) 0.045(2) 0.033(2)
C19 0.074(2) 0.072(2) 0.0588(19) -0.0004(17) 0.0224(17) 0.0123(18)

loop_
_atom_type_symbol
_atom_type_description
_atom_type_scat_dispersion_real
_atom_type_scat_dispersion_imag
_atom_type_scat_source
C C 0.0033 0.0016 'International Tables Vol C Tables 4.2.6.8 and 6.1.1.4'
H H 0.0000 0.0000 'International Tables Vol C Tables 4.2.6.8 and 6.1.1.4'
Mn Mn 0.3368 0.7283 'International Tables Vol C Tables 4.2.6.8 and 6.1.1.4'
N N 0.0061 0.0033 'International Tables Vol C Tables 4.2.6.8 and 6.1.1.4'
S S 0.1246 0.1234 'International Tables Vol C Tables 4.2.6.8 and 6.1.1.4'
O O 0.0106 0.0060 'International Tables Vol C Tables 4.2.6.8 and 6.1.1.4'

loop_
_geom_angle_atom_site_label_1
_geom_angle_atom_site_label_2
_geom_angle_atom_site_label_3
_geom_angle
_geom_angle_site_symmetry_1
_geom_angle_site_symmetry_3
O3W Mn1 O2W 180.000(1) . .
O3W Mn1 N1 91.17(7) . .
O2W Mn1 N1 88.83(7) . .
O3W Mn1 N1 91.17(7) . 2_556
O2W Mn1 N1 88.83(7) . 2_556
N1 Mn1 N1 177.67(14) . 2_556
O3W Mn1 O1W 90.81(5) . 2_556
O2W Mn1 O1W 89.19(5) . 2_556
N1 Mn1 O1W 87.51(11) . 2_556
N1 Mn1 O1W 92.46(11) 2_556 2_556
O3W Mn1 O1W 90.81(5) . .
O2W Mn1 O1W 89.19(5) . .
N1 Mn1 O1W 92.46(11) . .
N1 Mn1 O1W 87.51(11) 2_556 .
O1W Mn1 O1W 178.38(11) 2_556 .
C1 N1 Mn1 156.8(3) . .
C5 N2 C4 117.9(3) . .
C10 N3 C9 117.7(3) . .
C15 N4 C16 117.4(3) . .
Mn1 O1W H1W1 121.2 . .
Mn1 O1W H2W1 122.4 . .
H1W1 O1W H2W1 109.3 . .
Mn1 O2W H1W2 130.0 . .
Mn1 O3W H1W3 124.1 . .
N1 C1 S1 179.9(3) . .
C3 C2 C4 124.1(3) . .
C3 C2 H2 118.0 . .
C4 C2 H2 118.0 . .
C2 C3 C9 124.9(3) . .
C2 C3 H3 117.5 . .
C9 C3 H3 117.5 . .
N2 C4 C8 121.2(3) . .
N2 C4 C2 115.3(3) . .
C8 C4 C2 123.5(3) . .
N2 C5 C6 123.5(3) . .
N2 C5 H5 118.2 . .
C6 C5 H5 118.2 . .
C7 C6 C5 118.3(4) . .
C7 C6 H6 120.8 . .
C5 C6 H6 120.8 . .
C6 C7 C8 119.7(4) . .
C6 C7 H7 120.1 . .
C8 C7 H7 120.1 . .
C7 C8 C4 119.3(3) . .
C7 C8 H8 120.4 . .
C4 C8 H8 120.4 . .
N3 C9 C13 121.2(3) . .
N3 C9 C3 115.6(3) . .
C13 C9 C3 123.3(3) . .
N3 C10 C11 123.8(4) . .
N3 C10 H10 118.1 . .
C11 C10 H10 118.1 . .
C12 C11 C10 118.6(4) . .
C12 C11 H11 120.7 . .
C10 C11 H11 120.7 . .
C11 C12 C13 118.6(4) . .
C11 C12 H12 120.7 . .
C13 C12 H12 120.7 . .
C12 C13 C9 120.1(3) . .
C12 C13 H13 119.9 . .
C9 C13 H13 119.9 . .
C14 C14 C15 124.7(5) 3_566 .
C14 C14 H14 117.7 3_566 .
C15 C14 H14 117.7 . .
N4 C15 C19 121.6(3) . .
N4 C15 C14 120.5(3) . .
C19 C15 C14 118.0(3) . .
N4 C16 C17 123.7(4) . .
N4 C16 H16 118.1 . .
C17 C16 H16 118.1 . .
C18 C17 C16 118.7(4) . .
C18 C17 H17 120.7 . .
C16 C17 H17 120.7 . .
C17 C18 C19 118.8(4) . .
C17 C18 H18 120.6 . .
C19 C18 H18 120.6 . .
C18 C19 C15 119.8(4) . .
C18 C19 H19 120.1 . .
C15 C19 H19 120.1 . .
C20 C20 C21 126.3(10) 3_556 .
C20 C20 H20 116.8 3_556 .
C21 C20 H20 116.8 . .
N5 C21 C25 120.0 . .
N5 C21 C20 118.9(6) . .
C25 C21 C20 121.0(6) . .
C21 N5 C22 120.0 . .
C23 C22 N5 120.0 . .
C23 C22 H22 120.0 . .
N5 C22 H22 120.0 . .
C24 C23 C22 120.0 . .
C24 C23 H23 120.0 . .
C22 C23 H23 120.0 . .
C23 C24 C25 120.0 . .
C23 C24 H24 120.0 . .
C25 C24 H24 120.0 . .
C24 C25 C21 120.0 . .
C24 C25 H25 120.0 . .
C21 C25 H25 120.0 . .
C20A C20A C21A 125.6(12) 3_556 .
C20A C20A H20A 117.2 3_556 .
C21A C20A H20A 117.2 . .
N5A C21A C25A 120.0 . .
N5A C21A C20A 116.8(7) . .
C25A C21A C20A 123.1(8) . .
C21A N5A C22A 120.0 . .
C23A C22A N5A 120.0 . .
C23A C22A H22A 120.0 . .
N5A C22A H22A 120.0 . .
C22A C23A C24A 120.0 . .
C22A C23A H23A 120.0 . .
C24A C23A H23A 120.0 . .
C25A C24A C23A 120.0 . .
C25A C24A H24A 120.0 . .
C23A C24A H24A 120.0 . .
C24A C25A C21A 120.0 . .
C24A C25A H25A 120.0 . .
C21A C25A H25A 120.0 . .

loop_
_geom_bond_atom_site_label_1
_geom_bond_atom_site_label_2
_geom_bond_distance
_geom_bond_site_symmetry_2
Mn1 O3W 2.145(3) .
Mn1 O2W 2.160(3) .
Mn1 N1 2.207(3) .
Mn1 N1 2.207(3) 2_556
Mn1 O1W 2.217(2) 2_556
Mn1 O1W 2.217(2) .
S1 C1 1.621(3) .
N1 C1 1.147(4) .
N2 C5 1.337(4) .
N2 C4 1.342(4) .
N3 C10 1.332(4) .
N3 C9 1.345(4) .
N4 C15 1.339(4) .
N4 C16 1.341(5) .
O1W H1W1 0.8456 .
O1W H2W1 0.8045 .
O2W H1W2 0.9492 .
O3W H1W3 0.8114 .
C2 C3 1.327(4) .
C2 C4 1.463(4) .
C2 H2 0.9300 .
C3 C9 1.466(5) .
C3 H3 0.9300 .
C4 C8 1.383(5) .
C5 C6 1.363(5) .
C5 H5 0.9300 .
C6 C7 1.359(6) .
C6 H6 0.9300 .
C7 C8 1.368(6) .
C7 H7 0.9300 .
C8 H8 0.9300 .
C9 C13 1.379(5) .
C10 C11 1.366(5) .
C10 H10 0.9300 .
C11 C12 1.365(6) .
C11 H11 0.9300 .
C12 C13 1.371(6) .
C12 H12 0.9300 .
C13 H13 0.9300 .
C14 C14 1.287(6) 3_566
C14 C15 1.479(5) .
C14 H14 0.9300 .
C15 C19 1.390(4) .
C16 C17 1.376(6) .
C16 H16 0.9300 .
C17 C18 1.362(6) .
C17 H17 0.9300 .
C18 C19 1.374(5) .
C18 H18 0.9300 .
C19 H19 0.9300 .
C20 C20 1.321(13) 3_556
C20 C21 1.415(8) .
C20 H20 0.9300 .
C21 N5 1.3900 .
C21 C25 1.3900 .
N5 C22 1.3900 .
C22 C23 1.3900 .
C22 H22 0.9300 .
C23 C24 1.3900 .
C23 H23 0.9300 .
C24 C25 1.3900 .
C24 H24 0.9300 .
C25 H25 0.9300 .
C20A C20A 1.264(16) 3_556
C20A C21A 1.449(10) .
C20A H20A 0.9300 .
C21A N5A 1.3900 .
C21A C25A 1.3900 .
N5A C22A 1.3900 .
C22A C23A 1.3900 .
C22A H22A 0.9300 .
C23A C24A 1.3900 .
C23A H23A 0.9300 .
C24A C25A 1.3900 .
C24A H24A 0.9300 .
C25A H25A 0.9300 .
